data_4030159
loop_
_publ_author_name
'Helmy, Sameh'
'Oh, Saemi'
'Leibfarth, Frank A.'
'Hawker, Craig J.'
'Read de Alaniz, Javier'

_publ_section_title
;
 Design and synthesis of donor-acceptor Stenhouse adducts: a visible light
 photoswitch derived from furfural.
;
_journal_issue 23
_journal_name_full 'The Journal of organic chemistry'
_journal_page_first 11316
_journal_page_last 11329
_journal_paper_doi 10.1021/jo502206g
_journal_volume 79
_journal_year 2014
_chemical_formula_sum 'C25 H25 N O5'
_chemical_formula_weight 419.46
_chemical_name_systematic
; 
 ? 
;
_space_group_IT_number 9
_symmetry_cell_setting monoclinic
_symmetry_space_group_name_Hall 'C -2yc'
_symmetry_space_group_name_H-M 'C 1 c 1'
_atom_sites_solution_hydrogens geom
_atom_sites_solution_primary direct
_atom_sites_solution_secondary difmap
_audit_creation_method SHELXL-97
_cell_angle_alpha 90.00
_cell_angle_beta 94.873(9)
_cell_angle_gamma 90.00
_cell_formula_units_Z 4
_cell_length_a 23.220(7)
_cell_length_b 6.4634(18)
_cell_length_c 14.462(4)
_cell_measurement_temperature 100(2)
_cell_volume 2162.6(11)
_computing_structure_refinement 'SHELXL-97 (Sheldrick, 2008)'
_computing_structure_solution 'SHELXS-97 (Sheldrick, 2008)'
_diffrn_ambient_temperature 100(2)
_diffrn_measured_fraction_theta_full 0.992
_diffrn_measured_fraction_theta_max 0.992
_diffrn_measurement_device_type 'Bruker Kappa APEX II'
_diffrn_measurement_method 'Omega scan'
_diffrn_radiation_monochromator graphite
_diffrn_radiation_source 'fine-focus sealed tube'
_diffrn_radiation_type MoK\a
_diffrn_radiation_wavelength 0.71073
_diffrn_reflns_av_R_equivalents 0.0434
_diffrn_reflns_av_sigmaI/netI 0.0743
_diffrn_reflns_limit_h_max 23
_diffrn_reflns_limit_h_min -27
_diffrn_reflns_limit_k_max 7
_diffrn_reflns_limit_k_min -7
_diffrn_reflns_limit_l_max 16
_diffrn_reflns_limit_l_min -17
_diffrn_reflns_number 4105
_diffrn_reflns_theta_full 24.71
_diffrn_reflns_theta_max 24.71
_diffrn_reflns_theta_min 1.76
_exptl_absorpt_coefficient_mu 0.090
_exptl_absorpt_correction_T_max 0.745
_exptl_absorpt_correction_T_min 0.464
_exptl_absorpt_correction_type multi-scan
_exptl_absorpt_process_details sadabs
_exptl_crystal_colour pink
_exptl_crystal_density_diffrn 1.288
_exptl_crystal_density_method 'not measured'
_exptl_crystal_description plate
_exptl_crystal_F_000 888
_exptl_crystal_size_max 0.30
_exptl_crystal_size_mid 0.20
_exptl_crystal_size_min 0.04
_refine_diff_density_max 0.533
_refine_diff_density_min -0.370
_refine_diff_density_rms 0.093
_refine_ls_abs_structure_details 'Flack H D (1983), Acta Cryst. A39, 876-881'
_refine_ls_abs_structure_Flack 0.6(17)
_refine_ls_extinction_method none
_refine_ls_goodness_of_fit_ref 1.722
_refine_ls_hydrogen_treatment constr
_refine_ls_matrix_type full
_refine_ls_number_parameters 282
_refine_ls_number_reflns 2997
_refine_ls_number_restraints 2
_refine_ls_restrained_S_all 1.722
_refine_ls_R_factor_all 0.0715
_refine_ls_R_factor_gt 0.0634
_refine_ls_shift/su_max 0.000
_refine_ls_shift/su_mean 0.000
_refine_ls_structure_factor_coef Fsqd
_refine_ls_weighting_details 'calc w=1/[\s^2^(Fo^2^)+(0.0000P)^2^+0.0000P] where P=(Fo^2^+2Fc^2^)/3'
_refine_ls_weighting_scheme calc
_refine_ls_wR_factor_gt 0.1398
_refine_ls_wR_factor_ref 0.1429
_reflns_number_gt 2650
_reflns_number_total 2997
_reflns_threshold_expression >2sigma(I)
_cod_data_source_file 31.cif
_cod_data_source_block samdibenzyl_0m
_cod_depositor_comments 'Adding full bibliography for 4030156--4030166.cif.'
_cod_original_cell_volume 2162.7(11)
_cod_original_sg_symbol_H-M Cc
_cod_database_code 4030159

loop_
_symmetry_equiv_pos_as_xyz
'x, y, z'
'x, -y, z+1/2'
'x+1/2, y+1/2, z'
'x+1/2, -y+1/2, z+1/2'

loop_
_atom_site_label
_atom_site_type_symbol
_atom_site_fract_x
_atom_site_fract_y
_atom_site_fract_z
_atom_site_U_iso_or_equiv
_atom_site_adp_type
_atom_site_occupancy
_atom_site_symmetry_multiplicity
_atom_site_calc_flag
_atom_site_refinement_flags
C1 C 0.45566(19) -0.5728(6) 0.9725(3) 0.0238(10) Uani 1 1 d .
C2 C 0.37545(18) -0.3540(6) 0.9237(3) 0.0202(9) Uani 1 1 d .
C3 C 0.40839(18) -0.2858(6) 0.8497(3) 0.0228(10) Uani 1 1 d .
C4 C 0.45451(19) -0.4144(6) 0.8222(3) 0.0239(10) Uani 1 1 d .
C5 C 0.4919(2) -0.4165(7) 1.0317(3) 0.0280(10) Uani 1 1 d .
H5A H 0.4856 -0.2775 1.0056 0.042 Uiso 1 1 calc R
H5B H 0.5329 -0.4527 1.0321 0.042 Uiso 1 1 calc R
H5C H 0.4804 -0.4191 1.0953 0.042 Uiso 1 1 calc R
C6 C 0.4627(2) -0.7907(6) 1.0085(3) 0.0313(11) Uani 1 1 d .
H6A H 0.4521 -0.7963 1.0726 0.047 Uiso 1 1 calc R
H6B H 0.5030 -0.8340 1.0066 0.047 Uiso 1 1 calc R
H6C H 0.4376 -0.8836 0.9697 0.047 Uiso 1 1 calc R
C7 C 0.39452(19) -0.1095(6) 0.7932(3) 0.0217(9) Uani 1 1 d .
H7 H 0.4164 -0.1005 0.7407 0.026 Uiso 1 1 calc R
C8 C 0.35611(19) 0.0498(6) 0.7991(3) 0.0235(10) Uani 1 1 d .
C9 C 0.35235(19) 0.2063(6) 0.7309(3) 0.0233(10) Uani 1 1 d .
H9 H 0.3777 0.1973 0.6828 0.028 Uiso 1 1 calc R
C10 C 0.31485(19) 0.3705(6) 0.7288(3) 0.0244(10) Uani 1 1 d .
H10 H 0.2896 0.3872 0.7766 0.029 Uiso 1 1 calc R
C11 C 0.31381(19) 0.5141(6) 0.6555(3) 0.0227(9) Uani 1 1 d .
H11 H 0.3390 0.4880 0.6085 0.027 Uiso 1 1 calc R
C12 C 0.24239(19) 0.7472(6) 0.7150(3) 0.0240(10) Uani 1 1 d .
H12A H 0.2405 0.9003 0.7143 0.029 Uiso 1 1 calc R
H12B H 0.2594 0.7049 0.7772 0.029 Uiso 1 1 calc R
C13 C 0.18164(19) 0.6643(7) 0.7018(3) 0.0248(10) Uani 1 1 d .
C14 C 0.1364(2) 0.7876(7) 0.7261(3) 0.0283(10) Uani 1 1 d .
H14 H 0.1441 0.9260 0.7454 0.034 Uiso 1 1 calc R
C15 C 0.0807(2) 0.7149(7) 0.7229(3) 0.0313(11) Uani 1 1 d .
H15 H 0.0504 0.8016 0.7406 0.038 Uiso 1 1 calc R
C16 C 0.0689(2) 0.5145(8) 0.6939(3) 0.0323(11) Uani 1 1 d .
H16 H 0.0307 0.4616 0.6928 0.039 Uiso 1 1 calc R
C17 C 0.1128(2) 0.3920(7) 0.6666(3) 0.0275(10) Uani 1 1 d .
H17 H 0.1043 0.2557 0.6449 0.033 Uiso 1 1 calc R
C18 C 0.1686(2) 0.4630(6) 0.6703(3) 0.0240(10) Uani 1 1 d .
H18 H 0.1985 0.3759 0.6515 0.029 Uiso 1 1 calc R
C19 C 0.28375(19) 0.8125(7) 0.5623(3) 0.0257(10) Uani 1 1 d .
H19A H 0.3135 0.7578 0.5236 0.031 Uiso 1 1 calc R
H19B H 0.2953 0.9545 0.5817 0.031 Uiso 1 1 calc R
C20 C 0.22676(18) 0.8203(6) 0.5057(3) 0.0216(9) Uani 1 1 d .
C21 C 0.1943(2) 1.0005(6) 0.4995(3) 0.0290(11) Uani 1 1 d .
H21 H 0.2092 1.1216 0.5302 0.035 Uiso 1 1 calc R
C22 C 0.1408(2) 1.0078(7) 0.4497(3) 0.0344(12) Uani 1 1 d .
H22 H 0.1187 1.1317 0.4471 0.041 Uiso 1 1 calc R
C23 C 0.1197(2) 0.8299(7) 0.4033(3) 0.0343(12) Uani 1 1 d .
H23 H 0.0830 0.8325 0.3689 0.041 Uiso 1 1 calc R
C24 C 0.1521(2) 0.6506(7) 0.4074(3) 0.0304(11) Uani 1 1 d .
H24 H 0.1377 0.5302 0.3756 0.036 Uiso 1 1 calc R
C25 C 0.20557(19) 0.6463(6) 0.4582(3) 0.0264(10) Uani 1 1 d .
H25 H 0.2279 0.5229 0.4604 0.032 Uiso 1 1 calc R
N1 N 0.28150(15) 0.6804(5) 0.6458(2) 0.0218(8) Uani 1 1 d .
O1 O 0.47232(13) -0.5766(4) 0.8790(2) 0.0268(7) Uani 1 1 d .
O2 O 0.47749(14) -0.3982(4) 0.7498(2) 0.0306(7) Uani 1 1 d .
O3 O 0.32833(14) -0.2893(5) 0.9437(2) 0.0311(8) Uani 1 1 d .
O4 O 0.39601(13) -0.5245(4) 0.9729(2) 0.0235(7) Uani 1 1 d .
O5 O 0.31939(13) 0.0737(4) 0.86719(19) 0.0284(7) Uani 1 1 d .
H5 H 0.3240 -0.0246 0.9051 0.043 Uiso 1 1 calc R

loop_
_atom_site_aniso_label
_atom_site_aniso_U_11
_atom_site_aniso_U_22
_atom_site_aniso_U_33
_atom_site_aniso_U_23
_atom_site_aniso_U_13
_atom_site_aniso_U_12
C1 0.030(3) 0.031(2) 0.010(2) 0.0010(17) 0.0014(18) -0.0001(19)
C2 0.027(3) 0.021(2) 0.012(2) 0.0045(16) -0.0018(18) -0.0028(18)
C3 0.031(3) 0.022(2) 0.014(2) -0.0005(16) -0.0016(19) 0.0003(18)
C4 0.033(3) 0.022(2) 0.015(2) -0.0003(17) -0.003(2) -0.0016(18)
C5 0.037(3) 0.033(3) 0.013(3) -0.0026(17) -0.0011(19) -0.003(2)
C6 0.043(3) 0.029(3) 0.021(3) 0.0037(18) 0.000(2) 0.001(2)
C7 0.028(2) 0.027(2) 0.010(2) -0.0019(17) -0.0003(17) -0.0023(18)
C8 0.032(3) 0.031(3) 0.007(2) -0.0030(16) -0.0009(19) -0.002(2)
C9 0.028(2) 0.025(2) 0.017(2) -0.0032(16) 0.0006(18) -0.0037(18)
C10 0.034(3) 0.027(2) 0.012(2) -0.0029(16) -0.0002(18) 0.0006(18)
C11 0.027(2) 0.027(2) 0.014(2) -0.0029(16) 0.0014(18) -0.0024(18)
C12 0.040(3) 0.020(2) 0.012(2) -0.0009(16) 0.0041(18) 0.0027(18)
C13 0.034(3) 0.033(3) 0.008(2) 0.0059(16) 0.0031(18) 0.0040(19)
C14 0.037(3) 0.034(3) 0.013(2) 0.0028(17) -0.001(2) 0.008(2)
C15 0.030(3) 0.046(3) 0.018(3) 0.003(2) -0.0001(19) 0.015(2)
C16 0.026(2) 0.054(3) 0.017(2) 0.010(2) -0.0018(19) -0.001(2)
C17 0.033(3) 0.036(3) 0.012(2) -0.0003(18) -0.0023(19) -0.004(2)
C18 0.034(3) 0.030(2) 0.008(2) 0.0008(16) 0.0026(18) 0.0041(19)
C19 0.034(3) 0.025(2) 0.018(2) 0.0020(16) 0.0038(19) -0.0031(18)
C20 0.033(2) 0.019(2) 0.013(2) 0.0035(16) 0.0073(17) 0.0000(18)
C21 0.049(3) 0.020(2) 0.019(3) 0.0001(17) 0.006(2) 0.0015(19)
C22 0.041(3) 0.036(3) 0.027(3) 0.006(2) 0.005(2) 0.013(2)
C23 0.036(3) 0.047(3) 0.019(3) 0.006(2) 0.003(2) 0.004(2)
C24 0.034(3) 0.031(3) 0.025(3) -0.0014(19) 0.000(2) -0.004(2)
C25 0.037(3) 0.018(2) 0.024(3) 0.0037(17) 0.004(2) 0.0031(18)
N1 0.031(2) 0.023(2) 0.0106(18) 0.0007(13) -0.0002(14) -0.0012(16)
O1 0.0383(19) 0.0278(17) 0.0142(16) 0.0029(11) 0.0024(13) 0.0028(13)
O2 0.044(2) 0.0371(18) 0.0120(17) 0.0018(13) 0.0097(14) 0.0088(14)
O3 0.0292(18) 0.0390(19) 0.0256(18) 0.0100(13) 0.0061(14) 0.0025(15)
O4 0.0281(17) 0.0259(16) 0.0162(16) 0.0052(12) 0.0006(13) -0.0022(12)
O5 0.0421(19) 0.0304(17) 0.0135(17) 0.0007(11) 0.0067(14) 0.0023(13)

loop_
_atom_type_symbol
_atom_type_description
_atom_type_scat_dispersion_real
_atom_type_scat_dispersion_imag
_atom_type_scat_source
C C 0.0033 0.0016 'International Tables Vol C Tables 4.2.6.8 and 6.1.1.4'
H H 0.0000 0.0000 'International Tables Vol C Tables 4.2.6.8 and 6.1.1.4'
N N 0.0061 0.0033 'International Tables Vol C Tables 4.2.6.8 and 6.1.1.4'
O O 0.0106 0.0060 'International Tables Vol C Tables 4.2.6.8 and 6.1.1.4'

loop_
_geom_angle_atom_site_label_1
_geom_angle_atom_site_label_2
_geom_angle_atom_site_label_3
_geom_angle
O4 C1 O1 110.4(3)
O4 C1 C6 106.3(4)
O1 C1 C6 106.2(4)
O4 C1 C5 110.0(3)
O1 C1 C5 111.0(4)
C6 C1 C5 112.7(4)
O3 C2 O4 115.4(4)
O3 C2 C3 127.7(4)
O4 C2 C3 116.6(4)
C7 C3 C2 124.4(4)
C7 C3 C4 116.2(4)
C2 C3 C4 119.0(4)
O2 C4 O1 116.6(4)
O2 C4 C3 125.3(4)
O1 C4 C3 118.0(4)
C1 C5 H5A 109.5
C1 C5 H5B 109.5
H5A C5 H5B 109.5
C1 C5 H5C 109.5
H5A C5 H5C 109.5
H5B C5 H5C 109.5
C1 C6 H6A 109.5
C1 C6 H6B 109.5
H6A C6 H6B 109.5
C1 C6 H6C 109.5
H6A C6 H6C 109.5
H6B C6 H6C 109.5
C8 C7 C3 133.1(4)
C8 C7 H7 113.4
C3 C7 H7 113.4
O5 C8 C7 125.4(4)
O5 C8 C9 114.7(4)
C7 C8 C9 119.9(4)
C10 C9 C8 124.9(4)
C10 C9 H9 117.5
C8 C9 H9 117.5
C9 C10 C11 119.8(4)
C9 C10 H10 120.1
C11 C10 H10 120.1
N1 C11 C10 126.5(4)
N1 C11 H11 116.7
C10 C11 H11 116.7
N1 C12 C13 115.7(3)
N1 C12 H12A 108.3
C13 C12 H12A 108.3
N1 C12 H12B 108.3
C13 C12 H12B 108.3
H12A C12 H12B 107.4
C14 C13 C18 117.9(4)
C14 C13 C12 119.0(4)
C18 C13 C12 123.0(4)
C15 C14 C13 121.8(4)
C15 C14 H14 119.1
C13 C14 H14 119.1
C14 C15 C16 119.4(4)
C14 C15 H15 120.3
C16 C15 H15 120.3
C17 C16 C15 119.7(5)
C17 C16 H16 120.1
C15 C16 H16 120.1
C18 C17 C16 121.1(4)
C18 C17 H17 119.4
C16 C17 H17 119.4
C17 C18 C13 120.0(4)
C17 C18 H18 120.0
C13 C18 H18 120.0
N1 C19 C20 111.9(3)
N1 C19 H19A 109.2
C20 C19 H19A 109.2
N1 C19 H19B 109.2
C20 C19 H19B 109.2
H19A C19 H19B 107.9
C25 C20 C21 118.8(4)
C25 C20 C19 120.2(4)
C21 C20 C19 121.0(4)
C22 C21 C20 121.5(4)
C22 C21 H21 119.3
C20 C21 H21 119.3
C21 C22 C23 119.0(4)
C21 C22 H22 120.5
C23 C22 H22 120.5
C24 C23 C22 120.2(4)
C24 C23 H23 119.9
C22 C23 H23 119.9
C25 C24 C23 119.9(4)
C25 C24 H24 120.0
C23 C24 H24 120.0
C24 C25 C20 120.7(4)
C24 C25 H25 119.7
C20 C25 H25 119.7
C11 N1 C12 123.2(3)
C11 N1 C19 120.0(4)
C12 N1 C19 116.8(3)
C4 O1 C1 117.3(3)
C2 O4 C1 118.0(3)
C8 O5 H5 109.5

loop_
_geom_bond_atom_site_label_1
_geom_bond_atom_site_label_2
_geom_bond_distance
C1 O4 1.421(5)
C1 O1 1.437(5)
C1 C6 1.506(6)
C1 C5 1.530(6)
C2 O3 1.228(5)
C2 O4 1.375(5)
C2 C3 1.437(6)
C3 C7 1.422(6)
C3 C4 1.438(6)
C4 O2 1.219(5)
C4 O1 1.374(5)
C5 H5A 0.9800
C5 H5B 0.9800
C5 H5C 0.9800
C6 H6A 0.9800
C6 H6B 0.9800
C6 H6C 0.9800
C7 C8 1.370(6)
C7 H7 0.9500
C8 O5 1.365(5)
C8 C9 1.410(6)
C9 C10 1.371(6)
C9 H9 0.9500
C10 C11 1.407(6)
C10 H10 0.9500
C11 N1 1.312(5)
C11 H11 0.9500
C12 N1 1.473(5)
C12 C13 1.506(6)
C12 H12A 0.9900
C12 H12B 0.9900
C13 C14 1.388(6)
C13 C18 1.403(6)
C14 C15 1.373(7)
C14 H14 0.9500
C15 C16 1.382(7)
C15 H15 0.9500
C16 C17 1.374(7)
C16 H16 0.9500
C17 C18 1.373(6)
C17 H17 0.9500
C18 H18 0.9500
C19 N1 1.483(5)
C19 C20 1.496(6)
C19 H19A 0.9900
C19 H19B 0.9900
C20 C25 1.386(6)
C20 C21 1.385(6)
C21 C22 1.384(7)
C21 H21 0.9500
C22 C23 1.399(7)
C22 H22 0.9500
C23 C24 1.380(7)
C23 H23 0.9500
C24 C25 1.389(6)
C24 H24 0.9500
C25 H25 0.9500
O5 H5 0.8400

loop_
_geom_torsion_atom_site_label_1
_geom_torsion_atom_site_label_2
_geom_torsion_atom_site_label_3
_geom_torsion_atom_site_label_4
_geom_torsion
O3 C2 C3 C7 8.5(7)
O4 C2 C3 C7 -178.3(3)
O3 C2 C3 C4 -163.7(4)
O4 C2 C3 C4 9.5(5)
C7 C3 C4 O2 -9.1(6)
C2 C3 C4 O2 163.8(4)
C7 C3 C4 O1 174.9(3)
C2 C3 C4 O1 -12.3(5)
C2 C3 C7 C8 10.8(7)
C4 C3 C7 C8 -176.8(4)
C3 C7 C8 O5 -0.3(7)
C3 C7 C8 C9 179.8(4)
O5 C8 C9 C10 -1.2(6)
C7 C8 C9 C10 178.7(4)
C8 C9 C10 C11 -178.1(4)
C9 C10 C11 N1 -178.1(4)
N1 C12 C13 C14 -146.1(4)
N1 C12 C13 C18 37.3(5)
C18 C13 C14 C15 2.3(6)
C12 C13 C14 C15 -174.5(4)
C13 C14 C15 C16 -0.7(6)
C14 C15 C16 C17 -1.4(6)
C15 C16 C17 C18 2.0(7)
C16 C17 C18 C13 -0.4(6)
C14 C13 C18 C17 -1.7(6)
C12 C13 C18 C17 174.9(4)
N1 C19 C20 C25 -69.0(5)
N1 C19 C20 C21 111.2(4)
C25 C20 C21 C22 2.1(6)
C19 C20 C21 C22 -178.0(4)
C20 C21 C22 C23 -1.2(7)
C21 C22 C23 C24 -0.1(7)
C22 C23 C24 C25 0.4(7)
C23 C24 C25 C20 0.6(7)
C21 C20 C25 C24 -1.8(6)
C19 C20 C25 C24 178.4(4)
C10 C11 N1 C12 3.1(6)
C10 C11 N1 C19 -177.6(4)
C13 C12 N1 C11 -90.4(5)
C13 C12 N1 C19 90.2(4)
C20 C19 N1 C11 117.5(4)
C20 C19 N1 C12 -63.1(4)
O2 C4 O1 C1 166.6(4)
C3 C4 O1 C1 -17.0(5)
O4 C1 O1 C4 47.0(5)
C6 C1 O1 C4 161.8(3)
C5 C1 O1 C4 -75.3(4)
O3 C2 O4 C1 -163.0(4)
C3 C2 O4 C1 22.9(5)
O1 C1 O4 C2 -50.5(4)
C6 C1 O4 C2 -165.3(3)
C5 C1 O4 C2 72.4(4)
